data_4031347
loop_
_publ_author_name
'Follet, Elsa'
'Berionni, Guillaume'
'Mayer, Peter'
'Mayr, Herbert'

_publ_section_title
;
 Structure and Reactivity of Indolylmethylium Ions: Scope and Limitations
 in Synthetic Applications.
;
_journal_issue 17
_journal_name_full 'The Journal of organic chemistry'
_journal_page_first 8643
_journal_page_last 8656
_journal_paper_doi 10.1021/acs.joc.5b01298
_journal_volume 80
_journal_year 2015
_chemical_formula_moiety 'C17 H16 N, B F4'
_chemical_formula_sum 'C17 H16 B F4 N'
_chemical_formula_weight 321.120
_space_group_IT_number 14
_symmetry_cell_setting monoclinic
_symmetry_Int_Tables_number 14
_symmetry_space_group_name_Hall '-P 2ybc'
_symmetry_space_group_name_H-M 'P 1 21/c 1'
_atom_sites_solution_hydrogens geom
_atom_sites_solution_primary direct
_atom_sites_solution_secondary difmap
_audit_block_code C17H16N_BF4_rv137_mayr
_audit_creation_method 'form98_non/compatible with shelxl97-2'
_audit_update_record 22-Apr-13
_cell_angle_alpha 90.00
_cell_angle_beta 95.019(2)
_cell_angle_gamma 90.00
_cell_formula_units_Z 4
_cell_length_a 6.0708(3)
_cell_length_b 16.5232(10)
_cell_length_c 15.1156(9)
_cell_measurement_reflns_used 117
_cell_measurement_temperature 123(2)
_cell_measurement_theta_max 20.9994
_cell_measurement_theta_min 3.9422
_cell_volume 1510.42(15)
_computing_cell_refinement 'APEX2 v2012.4-3 (Bruker AXS)'
_computing_data_collection 'Bruker Instrument Service v3.0.21'
_computing_data_reduction 'SAINT V8.18C (Bruker AXS Inc., 2011)'
_computing_structure_refinement
;
Sheldrick, G. M. (2008).
<i>Acta Cryst.</i> A<b>64</b>, 112--122.
;
_computing_structure_solution
;
A. Altomare, M. C. Burla, M. Camalli, G. L. Cascarano, C. Giacovazzo, A.
Guagliardi, A. G. G. Moliterni, G. Polidori, R. Spagna: SIR97: a new tool for
crystal structure determination and refinement; J. Appl. Crystallogr. 1999,
32, 115-119.
;
_diffrn_ambient_temperature 123(2)
_diffrn_detector_area_resol_mean 10.4167
_diffrn_measured_fraction_theta_full 0.997
_diffrn_measured_fraction_theta_max 0.997
_diffrn_measurement_device 'fixed-chi three-circle diffractometer'
_diffrn_measurement_device_type 'Bruker D8Venture'
_diffrn_measurement_method 'mix of phi and omega scans'
_diffrn_radiation_collimation 0.8_mm
_diffrn_radiation_monochromator 'focusing mirrors'
_diffrn_radiation_type 'Mo K\a'
_diffrn_radiation_wavelength 0.71073
_diffrn_reflns_av_R_equivalents 0.0464
_diffrn_reflns_av_sigmaI/netI 0.0244
_diffrn_reflns_limit_h_max 7
_diffrn_reflns_limit_h_min -7
_diffrn_reflns_limit_k_max 20
_diffrn_reflns_limit_k_min -20
_diffrn_reflns_limit_l_max 18
_diffrn_reflns_limit_l_min -18
_diffrn_reflns_number 34989
_diffrn_reflns_theta_full 26.39
_diffrn_reflns_theta_max 26.45
_diffrn_reflns_theta_min 2.81
_diffrn_source_current 50
_diffrn_source_power 2.5
_diffrn_source_type 'Bruker TXS'
_diffrn_source_voltage 50
_exptl_absorpt_coefficient_mu 0.116
_exptl_absorpt_correction_T_max 0.9281
_exptl_absorpt_correction_T_min 0.8849
_exptl_absorpt_correction_type multi-scan
_exptl_absorpt_process_details 'SADABS V2012/1 (Bruker AXS Inc.)'
_exptl_crystal_colour orange
_exptl_crystal_density_diffrn 1.41216(14)
_exptl_crystal_density_method 'not measured'
_exptl_crystal_description block
_exptl_crystal_F_000 664
_exptl_crystal_size_max 0.156
_exptl_crystal_size_mid 0.115
_exptl_crystal_size_min 0.087
_refine_diff_density_max 0.341
_refine_diff_density_min -0.419
_refine_diff_density_rms 0.042
_refine_ls_extinction_method none
_refine_ls_goodness_of_fit_ref 1.017
_refine_ls_hydrogen_treatment constr
_refine_ls_matrix_type full
_refine_ls_number_parameters 210
_refine_ls_number_reflns 3085
_refine_ls_number_restraints 0
_refine_ls_restrained_S_all 1.017
_refine_ls_R_factor_all 0.0775
_refine_ls_R_factor_gt 0.0470
_refine_ls_shift/su_max 0.000
_refine_ls_shift/su_mean 0.000
_refine_ls_structure_factor_coef Fsqd
_refine_ls_weighting_details 'calc w=1/[\s^2^(Fo^2^)+(0.0419P)^2^+1.1687P] where P=(Fo^2^+2Fc^2^)/3'
_refine_ls_weighting_scheme calc
_refine_ls_wR_factor_gt 0.1068
_refine_ls_wR_factor_ref 0.1229
_reflns_number_gt 2143
_reflns_number_total 3085
_reflns_threshold_expression >2sigma(I)
_cod_data_source_file jo5b01298_si_003.cif
_cod_data_source_block rv137
_cod_depositor_comments 'Adding full bibliography for 4031347--4031351.cif.'
_cod_original_sg_symbol_H-M 'P 21/c'
_cod_database_code 4031347

loop_
_symmetry_equiv_pos_as_xyz
'x, y, z'
'-x, y+1/2, -z+1/2'
'-x, -y, -z'
'x, -y-1/2, z-1/2'

loop_
_atom_site_label
_atom_site_type_symbol
_atom_site_fract_x
_atom_site_fract_y
_atom_site_fract_z
_atom_site_U_iso_or_equiv
_atom_site_adp_type
_atom_site_occupancy
_atom_site_symmetry_multiplicity
_atom_site_calc_flag
_atom_site_refinement_flags
N1 N 0.1897(3) 0.33074(11) 0.53075(10) 0.0368(4) Uani 1 1 d .
C1 C 0.0598(4) 0.39291(14) 0.48150(15) 0.0458(6) Uani 1 1 d .
H1A H 0.1356 0.4451 0.4891 0.069 Uiso 1 1 calc R
H1B H -0.0864 0.3967 0.5040 0.069 Uiso 1 1 calc R
H1C H 0.0430 0.3786 0.4183 0.069 Uiso 1 1 calc R
C2 C 0.3797(3) 0.34235(14) 0.57714(12) 0.0371(5) Uani 1 1 d .
H2 H 0.4539 0.3929 0.5840 0.045 Uiso 1 1 calc R
C3 C 0.4591(3) 0.26765(13) 0.61598(12) 0.0353(5) Uani 1 1 d .
C4 C 0.2633(4) 0.12636(15) 0.60370(13) 0.0427(5) Uani 1 1 d .
H4 H 0.3727 0.0970 0.6393 0.051 Uiso 1 1 calc R
C5 C 0.0721(4) 0.08885(15) 0.56751(14) 0.0465(6) Uani 1 1 d .
H5 H 0.0506 0.0330 0.5788 0.056 Uiso 1 1 calc R
C6 C -0.0893(4) 0.13098(15) 0.51495(14) 0.0446(6) Uani 1 1 d .
H6 H -0.2180 0.1032 0.4910 0.054 Uiso 1 1 calc R
C7 C -0.0660(3) 0.21228(15) 0.49702(13) 0.0398(5) Uani 1 1 d .
H7 H -0.1750 0.2416 0.4612 0.048 Uiso 1 1 calc R
C8 C 0.1255(3) 0.24867(14) 0.53427(12) 0.0355(5) Uani 1 1 d .
C9 C 0.2902(3) 0.20813(14) 0.58639(12) 0.0355(5) Uani 1 1 d .
C10 C 0.6455(3) 0.25092(14) 0.67008(12) 0.0361(5) Uani 1 1 d .
H10 H 0.6621 0.1951 0.6842 0.043 Uiso 1 1 calc R
C11 C 0.8221(3) 0.30042(13) 0.71015(12) 0.0343(5) Uani 1 1 d .
C12 C 0.8318(3) 0.38517(14) 0.70709(13) 0.0386(5) Uani 1 1 d .
H12 H 0.7156 0.4146 0.6755 0.046 Uiso 1 1 calc R
C13 C 1.0082(3) 0.42595(14) 0.74939(14) 0.0395(5) Uani 1 1 d .
H13 H 1.0122 0.4834 0.7464 0.047 Uiso 1 1 calc R
C14 C 1.1813(3) 0.38488(14) 0.79658(12) 0.0362(5) Uani 1 1 d .
C15 C 1.3696(4) 0.42941(15) 0.84538(15) 0.0479(6) Uani 1 1 d .
H15A H 1.3380 0.4376 0.9072 0.072 Uiso 1 1 calc R
H15B H 1.3883 0.4820 0.8171 0.072 Uiso 1 1 calc R
H15C H 1.5056 0.3977 0.8438 0.072 Uiso 1 1 calc R
C16 C 1.1736(3) 0.30100(14) 0.79902(12) 0.0372(5) Uani 1 1 d .
H16 H 1.2915 0.2719 0.8299 0.045 Uiso 1 1 calc R
C17 C 0.9976(3) 0.25933(14) 0.75726(12) 0.0353(5) Uani 1 1 d .
H17 H 0.9949 0.2019 0.7604 0.042 Uiso 1 1 calc R
F1 F 0.5511(2) 0.33469(9) 0.39721(9) 0.0580(4) Uani 1 1 d .
F2 F 0.5716(3) 0.46907(10) 0.41311(11) 0.0805(6) Uani 1 1 d .
F3 F 0.3283(2) 0.41569(9) 0.30800(9) 0.0561(4) Uani 1 1 d .
F4 F 0.6936(2) 0.40943(8) 0.29269(9) 0.0536(4) Uani 1 1 d .
B1 B 0.5358(4) 0.40761(15) 0.35231(15) 0.0348(5) Uani 1 1 d .

loop_
_atom_site_aniso_label
_atom_site_aniso_U_11
_atom_site_aniso_U_22
_atom_site_aniso_U_33
_atom_site_aniso_U_23
_atom_site_aniso_U_13
_atom_site_aniso_U_12
N1 0.0262(8) 0.0557(12) 0.0279(9) -0.0018(8) -0.0010(7) 0.0046(8)
C1 0.0350(12) 0.0595(15) 0.0408(12) 0.0043(11) -0.0075(9) 0.0045(10)
C2 0.0262(10) 0.0565(14) 0.0282(10) -0.0067(9) -0.0002(8) 0.0034(9)
C3 0.0263(10) 0.0549(13) 0.0247(9) -0.0080(9) 0.0018(8) 0.0072(9)
C4 0.0399(12) 0.0578(15) 0.0292(11) -0.0052(10) -0.0032(9) 0.0065(10)
C5 0.0479(13) 0.0560(15) 0.0343(12) -0.0043(10) -0.0028(10) -0.0008(11)
C6 0.0357(12) 0.0655(16) 0.0319(11) -0.0061(11) -0.0007(9) -0.0060(11)
C7 0.0286(10) 0.0662(16) 0.0240(10) -0.0021(10) -0.0003(8) 0.0021(10)
C8 0.0293(10) 0.0559(14) 0.0216(9) -0.0041(9) 0.0035(8) 0.0033(9)
C9 0.0285(10) 0.0565(14) 0.0215(9) -0.0089(9) 0.0019(8) 0.0062(9)
C10 0.0302(10) 0.0522(13) 0.0260(10) -0.0063(9) 0.0030(8) 0.0080(9)
C11 0.0252(10) 0.0539(13) 0.0237(9) -0.0060(9) 0.0018(8) 0.0074(9)
C12 0.0308(11) 0.0527(14) 0.0308(11) -0.0036(9) -0.0048(9) 0.0108(9)
C13 0.0340(11) 0.0512(14) 0.0322(10) -0.0022(10) -0.0028(9) 0.0054(10)
C14 0.0276(10) 0.0561(14) 0.0251(10) 0.0002(9) 0.0031(8) 0.0018(9)
C15 0.0356(12) 0.0654(16) 0.0411(12) 0.0059(11) -0.0067(10) -0.0024(11)
C16 0.0251(10) 0.0610(15) 0.0251(10) 0.0034(9) 0.0003(8) 0.0078(9)
C17 0.0289(10) 0.0505(13) 0.0266(10) -0.0011(9) 0.0031(8) 0.0062(9)
F1 0.0454(8) 0.0684(10) 0.0576(8) 0.0271(7) -0.0102(6) -0.0126(7)
F2 0.0772(11) 0.0754(11) 0.0827(11) -0.0464(9) -0.0282(9) 0.0236(9)
F3 0.0360(7) 0.0846(10) 0.0452(8) 0.0031(7) -0.0115(6) 0.0081(7)
F4 0.0456(8) 0.0651(9) 0.0513(8) 0.0134(7) 0.0117(6) 0.0003(6)
B1 0.0302(12) 0.0402(13) 0.0329(12) -0.0033(10) -0.0045(9) 0.0025(10)

loop_
_atom_type_symbol
_atom_type_description
_atom_type_scat_dispersion_real
_atom_type_scat_dispersion_imag
_atom_type_scat_source
C C 0.0033 0.0016 'International Tables Vol C Tables 4.2.6.8 and 6.1.1.4'
H H 0.0000 0.0000 'International Tables Vol C Tables 4.2.6.8 and 6.1.1.4'
B B 0.0013 0.0007 'International Tables Vol C Tables 4.2.6.8 and 6.1.1.4'
F F 0.0171 0.0103 'International Tables Vol C Tables 4.2.6.8 and 6.1.1.4'
N N 0.0061 0.0033 'International Tables Vol C Tables 4.2.6.8 and 6.1.1.4'

loop_
_geom_angle_atom_site_label_1
_geom_angle_atom_site_label_2
_geom_angle_atom_site_label_3
_geom_angle
C2 N1 C8 110.68(18)
C2 N1 C1 125.52(19)
C8 N1 C1 123.80(17)
N1 C1 H1A 109.5
N1 C1 H1B 109.5
H1A C1 H1B 109.5
N1 C1 H1C 109.5
H1A C1 H1C 109.5
H1B C1 H1C 109.5
N1 C2 C3 110.0(2)
N1 C2 H2 125.0
C3 C2 H2 125.0
C10 C3 C2 130.7(2)
C10 C3 C9 124.7(2)
C2 C3 C9 104.63(17)
C5 C4 C9 118.0(2)
C5 C4 H4 121.0
C9 C4 H4 121.0
C4 C5 C6 121.7(2)
C4 C5 H5 119.2
C6 C5 H5 119.2
C7 C6 C5 121.3(2)
C7 C6 H6 119.4
C5 C6 H6 119.4
C6 C7 C8 116.1(2)
C6 C7 H7 121.9
C8 C7 H7 121.9
C7 C8 C9 123.9(2)
C7 C8 N1 128.77(19)
C9 C8 N1 107.25(17)
C4 C9 C8 119.03(19)
C4 C9 C3 133.44(19)
C8 C9 C3 107.44(19)
C3 C10 C11 133.2(2)
C3 C10 H10 113.4
C11 C10 H10 113.4
C12 C11 C17 117.88(19)
C12 C11 C10 125.83(18)
C17 C11 C10 116.3(2)
C13 C12 C11 120.48(19)
C13 C12 H12 119.8
C11 C12 H12 119.8
C12 C13 C14 121.4(2)
C12 C13 H13 119.3
C14 C13 H13 119.3
C16 C14 C13 118.34(19)
C16 C14 C15 120.22(19)
C13 C14 C15 121.4(2)
C14 C15 H15A 109.5
C14 C15 H15B 109.5
H15A C15 H15B 109.5
C14 C15 H15C 109.5
H15A C15 H15C 109.5
H15B C15 H15C 109.5
C17 C16 C14 120.90(19)
C17 C16 H16 119.5
C14 C16 H16 119.5
C16 C17 C11 121.0(2)
C16 C17 H17 119.5
C11 C17 H17 119.5
F4 B1 F2 110.14(19)
F4 B1 F3 109.84(18)
F2 B1 F3 109.70(18)
F4 B1 F1 108.71(18)
F2 B1 F1 108.42(19)
F3 B1 F1 110.00(18)

loop_
_geom_bond_atom_site_label_1
_geom_bond_atom_site_label_2
_geom_bond_distance
N1 C2 1.311(3)
N1 C8 1.413(3)
N1 C1 1.459(3)
C1 H1A 0.9800
C1 H1B 0.9800
C1 H1C 0.9800
C2 C3 1.432(3)
C2 H2 0.9500
C3 C10 1.365(3)
C3 C9 1.462(3)
C4 C5 1.386(3)
C4 C9 1.389(3)
C4 H4 0.9500
C5 C6 1.393(3)
C5 H5 0.9500
C6 C7 1.380(3)
C6 H6 0.9500
C7 C8 1.384(3)
C7 H7 0.9500
C8 C9 1.390(3)
C10 C11 1.439(3)
C10 H10 0.9500
C11 C12 1.402(3)
C11 C17 1.404(3)
C12 C13 1.375(3)
C12 H12 0.9500
C13 C14 1.394(3)
C13 H13 0.9500
C14 C16 1.387(3)
C14 C15 1.498(3)
C15 H15A 0.9800
C15 H15B 0.9800
C15 H15C 0.9800
C16 C17 1.377(3)
C16 H16 0.9500
C17 H17 0.9500
F1 B1 1.382(3)
F2 B1 1.374(3)
F3 B1 1.380(3)
F4 B1 1.372(3)

loop_
_geom_torsion_atom_site_label_1
_geom_torsion_atom_site_label_2
_geom_torsion_atom_site_label_3
_geom_torsion_atom_site_label_4
_geom_torsion
C8 N1 C2 C3 0.0(2)
C1 N1 C2 C3 -179.75(18)
N1 C2 C3 C10 -178.79(19)
N1 C2 C3 C9 0.2(2)
C9 C4 C5 C6 0.2(3)
C4 C5 C6 C7 -0.3(3)
C5 C6 C7 C8 -0.1(3)
C6 C7 C8 C9 0.6(3)
C6 C7 C8 N1 -177.01(19)
C2 N1 C8 C7 177.64(19)
C1 N1 C8 C7 -2.6(3)
C2 N1 C8 C9 -0.3(2)
C1 N1 C8 C9 179.50(17)
C5 C4 C9 C8 0.2(3)
C5 C4 C9 C3 176.2(2)
C7 C8 C9 C4 -0.7(3)
N1 C8 C9 C4 177.37(17)
C7 C8 C9 C3 -177.64(17)
N1 C8 C9 C3 0.4(2)
C10 C3 C9 C4 2.4(3)
C2 C3 C9 C4 -176.7(2)
C10 C3 C9 C8 178.70(18)
C2 C3 C9 C8 -0.4(2)
C2 C3 C10 C11 2.9(4)
C9 C3 C10 C11 -175.92(19)
C3 C10 C11 C12 5.7(3)
C3 C10 C11 C17 -175.2(2)
C17 C11 C12 C13 -0.2(3)
C10 C11 C12 C13 178.89(19)
C11 C12 C13 C14 -0.2(3)
C12 C13 C14 C16 0.9(3)
C12 C13 C14 C15 -177.8(2)
C13 C14 C16 C17 -1.2(3)
C15 C14 C16 C17 177.57(18)
C14 C16 C17 C11 0.8(3)
C12 C11 C17 C16 -0.1(3)
C10 C11 C17 C16 -179.23(17)
